data_4334853
loop_
_publ_author_name
'Robert D. Kennedy'
'Charles W. Machan'
'C. Michael McGuirk'
'Mari S. Rosen'
'Charlotte L. Stern'
'Amy A. Sarjeant'
'Chad A. Mirkin'

_publ_contact_author_name
;
;
_publ_section_title
;
 General Strategy for the Synthesis of Rigid Weak-Link Approach
 Platinum(II) Complexes: Tweezers, Triple-Layer Complexes, and Macrocycles
;
_journal_name_full 'Inorganic Chemistry'
_journal_page_first 5876
_journal_page_last 5888
_journal_paper_doi 10.1021/ic302855f
_journal_volume 52
_journal_year 2013
_chemical_formula_moiety 'C68 H56 Cl4 F8 P4 Pt2 S4, 2(C4 H10 O)'
_chemical_formula_sum 'C76 H76 Cl4 F8 O2 P4 Pt2 S4'
_chemical_formula_weight 1957.47
_chemical_name_systematic
;
 ? 
;
_space_group_crystal_system triclinic
_space_group_IT_number 2
_space_group_name_Hall '-P 1'
_space_group_name_H-M_alt 'P -1'
_symmetry_space_group_name_Hall '-P 1'
_symmetry_space_group_name_H-M 'P -1'
_atom_sites_solution_hydrogens geom
_atom_sites_solution_primary direct
_atom_sites_solution_secondary difmap
_audit_creation_date 2012-06-26
_audit_creation_method
;
  Olex2 1.2
  (compiled May  9 2012 12:37:22, GUI svn.r4230)
;
_cell_angle_alpha 72.170(3)
_cell_angle_beta 89.901(3)
_cell_angle_gamma 65.329(3)
_cell_formula_units_Z 1
_cell_length_a 10.4620(7)
_cell_length_b 12.1271(8)
_cell_length_c 16.5965(10)
_cell_measurement_reflns_used 9317
_cell_measurement_temperature 100(2)
_cell_measurement_theta_max 29.90
_cell_measurement_theta_min 2.69
_cell_volume 1802.1(2)
_computing_cell_refinement 'SAINT V7.23A (Bruker, 2005)'
_computing_data_collection 'APEX2 V2.1-4 (Bruker, 2007)'
_computing_data_reduction 'Bruker SAINT'
_computing_molecular_graphics
;
O. V. Dolomanov, L. J. Bourhis, R. J. Gildea, J. A. K. Howard and H. Puschmann,
OLEX2: a complete structure solution, refinement and analysis program.
J. Appl. Cryst. (2009). 42, 339-341.
;
_computing_publication_material
;
O. V. Dolomanov, L. J. Bourhis, R. J. Gildea, J. A. K. Howard and H. Puschmann,
OLEX2: a complete structure solution, refinement and analysis program.
J. Appl. Cryst. (2009). 42, 339-341.
;
_computing_structure_refinement
;
XL, G.M. Sheldrick, Acta Cryst.
(2008). A64, 112-122
;
_computing_structure_solution
;
XS, G.M. Sheldrick, Acta Cryst.
(2008). A64, 112-122
;
_diffrn_ambient_temperature 100.01
_diffrn_detector_area_resol_mean 8
_diffrn_measured_fraction_theta_full 0.991
_diffrn_measured_fraction_theta_max 0.991
_diffrn_measurement_device_type 'Bruker Kappa APEX CCD area detector'
_diffrn_measurement_method '\w and \f scans'
_diffrn_radiation_monochromator graphite
_diffrn_radiation_type MoK\a
_diffrn_radiation_wavelength 0.71073
_diffrn_reflns_av_R_equivalents 0.0492
_diffrn_reflns_av_unetI/netI 0.0363
_diffrn_reflns_limit_h_max 14
_diffrn_reflns_limit_h_min -14
_diffrn_reflns_limit_k_max 17
_diffrn_reflns_limit_k_min -14
_diffrn_reflns_limit_l_max 23
_diffrn_reflns_limit_l_min -23
_diffrn_reflns_number 55715
_diffrn_reflns_theta_full 30.07
_diffrn_reflns_theta_max 30.07
_diffrn_reflns_theta_min 1.30
_diffrn_source 'sealed tube'
_diffrn_standards_number 0
_exptl_absorpt_coefficient_mu 4.299
_exptl_absorpt_correction_T_max 0.7460
_exptl_absorpt_correction_T_min 0.4648
_exptl_absorpt_correction_type multi-scan
_exptl_absorpt_process_details
;
SADABS-2008/1 (Bruker,2008) was used for absorption correction.
wR2(int) was 0.0949 before and 0.0609 after correction.
The Ratio of minimum to maximum transmission is 0.6231.
The \l/2 correction factor is 0.0015.
;
_exptl_crystal_colour colourless
_exptl_crystal_density_diffrn 1.804
_exptl_crystal_description block
_exptl_crystal_F_000 968
_exptl_crystal_size_max 0.535
_exptl_crystal_size_mid 0.277
_exptl_crystal_size_min 0.134
_refine_diff_density_max 3.451
_refine_diff_density_min -2.765
_refine_diff_density_rms 0.183
_refine_ls_extinction_method none
_refine_ls_goodness_of_fit_ref 1.088
_refine_ls_hydrogen_treatment constr
_refine_ls_matrix_type full
_refine_ls_number_parameters 452
_refine_ls_number_reflns 10487
_refine_ls_number_restraints 0
_refine_ls_restrained_S_all 1.088
_refine_ls_R_factor_all 0.0469
_refine_ls_R_factor_gt 0.0397
_refine_ls_shift/su_max 0.002
_refine_ls_shift/su_mean 0.000
_refine_ls_structure_factor_coef Fsqd
_refine_ls_weighting_details 'calc w=1/[\s^2^(Fo^2^)+(0.0603P)^2^+5.4746P] where P=(Fo^2^+2Fc^2^)/3'
_refine_ls_weighting_scheme calc
_refine_ls_wR_factor_gt 0.1022
_refine_ls_wR_factor_ref 0.1101
_reflns_number_gt 9457
_reflns_number_total 10487
_reflns_threshold_expression >2sigma(I)
_cod_data_source_file ic302855f_si_002_08.cif
_cod_data_source_block 36
_cod_database_code 4334853

loop_
_space_group_symop_id
_space_group_symop_operation_xyz
1 'x, y, z'
2 '-x, -y, -z'

loop_
_atom_site_label
_atom_site_type_symbol
_atom_site_fract_x
_atom_site_fract_y
_atom_site_fract_z
_atom_site_U_iso_or_equiv
_atom_site_adp_type
_atom_site_occupancy
_atom_site_symmetry_multiplicity
_atom_site_calc_flag
_atom_site_refinement_flags
Pt1 Pt 0.464000(15) 0.578260(15) 0.764519(9) 0.01911(6) Uani 1 1 d .
Cl1 Cl 0.24958(11) 0.69808(11) 0.80747(7) 0.0289(2) Uani 1 1 d .
Cl2 Cl 0.35742(12) 0.45337(12) 0.73825(7) 0.0288(2) Uani 1 1 d .
S1 S 0.28239(11) 0.81841(11) 0.59069(6) 0.0232(2) Uani 1 1 d .
S2 S 0.17060(13) 0.99026(10) 0.18528(7) 0.0266(2) Uani 1 1 d .
P1 P 0.52617(11) 0.73245(10) 0.76859(6) 0.01794(19) Uani 1 1 d .
P2 P 0.32148(11) 0.56933(10) 0.24155(6) 0.01960(19) Uani 1 1 d .
F1 F 0.4808(3) 0.8671(3) 0.46189(17) 0.0305(6) Uani 1 1 d .
F2 F 0.4322(3) 0.9338(3) 0.29521(17) 0.0317(6) Uani 1 1 d .
F3 F -0.0262(3) 0.9538(3) 0.31272(17) 0.0279(6) Uani 1 1 d .
F4 F 0.0215(3) 0.8866(3) 0.48020(16) 0.0247(5) Uani 1 1 d .
C1 C 0.5491(4) 0.7416(4) 0.8737(3) 0.0201(7) Uani 1 1 d .
C2 C 0.5576(4) 0.6403(4) 0.9455(3) 0.0228(8) Uani 1 1 d .
H2 H 0.5485 0.5687 0.9388 0.027 Uiso 1 1 calc R
C3 C 0.5794(5) 0.6446(5) 1.0270(3) 0.0275(9) Uani 1 1 d .
H3 H 0.5856 0.5756 1.0759 0.033 Uiso 1 1 calc R
C4 C 0.5922(5) 0.7483(5) 1.0372(3) 0.0278(9) Uani 1 1 d .
H4 H 0.6071 0.7506 1.0929 0.033 Uiso 1 1 calc R
C5 C 0.5833(5) 0.8493(5) 0.9660(3) 0.0282(9) Uani 1 1 d .
H5 H 0.5925 0.9206 0.9730 0.034 Uiso 1 1 calc R
C6 C 0.5609(5) 0.8461(4) 0.8846(3) 0.0250(8) Uani 1 1 d .
H6 H 0.5535 0.9160 0.8360 0.030 Uiso 1 1 calc R
C7 C 0.6820(4) 0.7366(4) 0.7221(3) 0.0203(7) Uani 1 1 d .
C8 C 0.7901(4) 0.7419(4) 0.7658(3) 0.0245(8) Uani 1 1 d .
H8 H 0.7852 0.7430 0.8227 0.029 Uiso 1 1 calc R
C9 C 0.9069(5) 0.7455(4) 0.7261(4) 0.0320(10) Uani 1 1 d .
H9 H 0.9814 0.7494 0.7560 0.038 Uiso 1 1 calc R
C10 C 0.9139(5) 0.7434(5) 0.6435(4) 0.0361(12) Uani 1 1 d .
H10 H 0.9942 0.7443 0.6171 0.043 Uiso 1 1 calc R
C11 C 0.8055(5) 0.7399(5) 0.5993(3) 0.0318(10) Uani 1 1 d .
H11 H 0.8097 0.7403 0.5421 0.038 Uiso 1 1 calc R
C12 C 0.6901(5) 0.7357(4) 0.6387(3) 0.0244(8) Uani 1 1 d .
H12 H 0.6156 0.7322 0.6085 0.029 Uiso 1 1 calc R
C13 C 0.3830(4) 0.8921(4) 0.7097(3) 0.0231(8) Uani 1 1 d .
H13A H 0.2964 0.9000 0.7366 0.028 Uiso 1 1 calc R
H13B H 0.4097 0.9573 0.7184 0.028 Uiso 1 1 calc R
C14 C 0.3430(5) 0.9281(4) 0.6135(3) 0.0232(8) Uani 1 1 d .
H14A H 0.4266 0.9251 0.5846 0.028 Uiso 1 1 calc R
H14B H 0.2666 1.0172 0.5906 0.028 Uiso 1 1 calc R
C15 C 0.2516(4) 0.8766(4) 0.4784(2) 0.0205(7) Uani 1 1 d .
C16 C 0.3519(4) 0.8908(4) 0.4269(3) 0.0228(8) Uani 1 1 d .
C17 C 0.3268(5) 0.9257(4) 0.3393(3) 0.0228(8) Uani 1 1 d .
C18 C 0.2010(5) 0.9478(4) 0.2970(3) 0.0222(8) Uani 1 1 d .
C19 C 0.0996(4) 0.9342(4) 0.3480(3) 0.0224(8) Uani 1 1 d .
C20 C 0.1241(4) 0.8994(4) 0.4358(3) 0.0198(7) Uani 1 1 d .
C21 C 0.1688(5) 0.8424(4) 0.1805(3) 0.0253(8) Uani 1 1 d .
H21A H 0.1061 0.8194 0.2202 0.030 Uiso 1 1 calc R
H21B H 0.1294 0.8572 0.1219 0.030 Uiso 1 1 calc R
C22 C 0.3174(5) 0.7308(4) 0.2044(3) 0.0236(8) Uani 1 1 d .
H22A H 0.3703 0.7387 0.2501 0.028 Uiso 1 1 calc R
H22B H 0.3678 0.7384 0.1539 0.028 Uiso 1 1 calc R
C23 C 0.2678(5) 0.5575(4) 0.3463(3) 0.0232(8) Uani 1 1 d .
C24 C 0.3736(5) 0.4844(5) 0.4169(3) 0.0287(9) Uani 1 1 d .
H24 H 0.4687 0.4376 0.4090 0.034 Uiso 1 1 calc R
C25 C 0.3414(6) 0.4791(5) 0.4991(3) 0.0342(11) Uani 1 1 d .
H25 H 0.4142 0.4290 0.5471 0.041 Uiso 1 1 calc R
C26 C 0.2034(7) 0.5470(6) 0.5105(3) 0.0384(12) Uani 1 1 d .
H26 H 0.1809 0.5436 0.5664 0.046 Uiso 1 1 calc R
C27 C 0.0988(6) 0.6191(5) 0.4414(3) 0.0372(12) Uani 1 1 d .
H27 H 0.0040 0.6656 0.4500 0.045 Uiso 1 1 calc R
C28 C 0.1286(5) 0.6255(5) 0.3590(3) 0.0299(9) Uani 1 1 d .
H28 H 0.0548 0.6759 0.3116 0.036 Uiso 1 1 calc R
C29 C 0.1806(4) 0.5882(4) 0.1679(3) 0.0213(8) Uani 1 1 d .
C30 C 0.0706(5) 0.5549(4) 0.1925(3) 0.0247(8) Uani 1 1 d .
H30 H 0.0650 0.5214 0.2515 0.030 Uiso 1 1 calc R
C31 C -0.0309(5) 0.5709(5) 0.1308(3) 0.0299(9) Uani 1 1 d .
H31 H -0.1060 0.5484 0.1478 0.036 Uiso 1 1 calc R
C32 C -0.0236(5) 0.6192(5) 0.0449(3) 0.0330(10) Uani 1 1 d .
H32 H -0.0938 0.6303 0.0030 0.040 Uiso 1 1 calc R
C33 C 0.0855(5) 0.6513(5) 0.0200(3) 0.0324(10) Uani 1 1 d .
H33 H 0.0914 0.6835 -0.0390 0.039 Uiso 1 1 calc R
C34 C 0.1859(5) 0.6367(5) 0.0807(3) 0.0267(9) Uani 1 1 d .
H34 H 0.2602 0.6601 0.0630 0.032 Uiso 1 1 calc R
O1 O 0.7995(7) 0.8851(6) 0.2050(4) 0.0720(16) Uani 1 1 d .
C35 C 0.8150(7) 1.0486(7) 0.0791(8) 0.078(3) Uani 1 1 d .
H35A H 0.8603 1.0522 0.0272 0.116 Uiso 1 1 calc R
H35B H 0.8733 1.0530 0.1231 0.116 Uiso 1 1 calc R
H35C H 0.7204 1.1214 0.0659 0.116 Uiso 1 1 calc R
C36 C 0.8016(10) 0.9279(9) 0.1104(5) 0.073(2) Uani 1 1 d .
H36A H 0.8823 0.8599 0.0965 0.088 Uiso 1 1 calc R
H36B H 0.7128 0.9392 0.0806 0.088 Uiso 1 1 calc R
C37 C 0.7320(8) 0.8014(7) 0.2318(5) 0.0538(16) Uani 1 1 d .
H37A H 0.7758 0.7278 0.2106 0.065 Uiso 1 1 calc R
H37B H 0.6297 0.8487 0.2080 0.065 Uiso 1 1 calc R
C38 C 0.7486(9) 0.7552(8) 0.3238(6) 0.068(2) Uani 1 1 d .
H38A H 0.6621 0.8069 0.3429 0.102 Uiso 1 1 calc R
H38B H 0.8298 0.7625 0.3469 0.102 Uiso 1 1 calc R
H38C H 0.7653 0.6648 0.3441 0.102 Uiso 1 1 calc R

loop_
_atom_site_aniso_label
_atom_site_aniso_U_11
_atom_site_aniso_U_22
_atom_site_aniso_U_33
_atom_site_aniso_U_23
_atom_site_aniso_U_13
_atom_site_aniso_U_12
Pt1 0.01732(8) 0.02581(9) 0.01516(8) -0.00538(6) 0.00237(5) -0.01137(6)
Cl1 0.0164(4) 0.0368(6) 0.0286(5) -0.0060(4) 0.0051(4) -0.0107(4)
Cl2 0.0310(5) 0.0377(6) 0.0238(5) -0.0068(4) 0.0005(4) -0.0230(5)
S1 0.0224(5) 0.0290(5) 0.0166(4) -0.0054(4) 0.0015(3) -0.0114(4)
S2 0.0400(6) 0.0229(5) 0.0168(4) -0.0055(4) 0.0025(4) -0.0145(4)
P1 0.0152(4) 0.0227(5) 0.0151(4) -0.0058(4) 0.0029(3) -0.0079(4)
P2 0.0219(5) 0.0226(5) 0.0167(4) -0.0082(4) 0.0040(4) -0.0108(4)
F1 0.0214(12) 0.0469(17) 0.0235(12) -0.0112(12) 0.0043(10) -0.0157(12)
F2 0.0329(14) 0.0464(17) 0.0237(12) -0.0123(12) 0.0118(11) -0.0244(13)
F3 0.0221(12) 0.0349(14) 0.0238(12) -0.0121(11) -0.0019(9) -0.0082(11)
F4 0.0198(12) 0.0338(14) 0.0234(12) -0.0129(10) 0.0064(9) -0.0121(10)
C1 0.0167(17) 0.0241(18) 0.0186(17) -0.0077(14) 0.0033(13) -0.0077(14)
C2 0.0213(18) 0.027(2) 0.0191(18) -0.0067(15) 0.0044(14) -0.0100(16)
C3 0.028(2) 0.034(2) 0.0181(18) -0.0049(16) 0.0024(15) -0.0136(18)
C4 0.027(2) 0.037(2) 0.0193(18) -0.0134(17) 0.0035(15) -0.0119(18)
C5 0.031(2) 0.031(2) 0.025(2) -0.0130(17) 0.0046(17) -0.0134(19)
C6 0.028(2) 0.025(2) 0.0205(18) -0.0076(15) 0.0029(15) -0.0103(17)
C7 0.0180(17) 0.0200(17) 0.0222(18) -0.0065(14) 0.0039(14) -0.0082(14)
C8 0.0178(18) 0.0214(18) 0.033(2) -0.0085(16) 0.0029(15) -0.0073(15)
C9 0.0174(19) 0.023(2) 0.055(3) -0.010(2) 0.0076(19) -0.0097(16)
C10 0.023(2) 0.026(2) 0.053(3) -0.008(2) 0.020(2) -0.0095(18)
C11 0.028(2) 0.030(2) 0.029(2) -0.0040(18) 0.0146(18) -0.0086(18)
C12 0.0211(19) 0.025(2) 0.0220(18) -0.0044(15) 0.0051(15) -0.0079(16)
C13 0.0191(18) 0.0258(19) 0.0191(17) -0.0071(15) 0.0013(14) -0.0052(15)
C14 0.0221(19) 0.0252(19) 0.0201(18) -0.0080(15) 0.0013(14) -0.0082(16)
C15 0.0203(18) 0.0220(18) 0.0164(16) -0.0063(14) 0.0020(13) -0.0069(15)
C16 0.0193(18) 0.0240(19) 0.0219(18) -0.0069(15) 0.0021(14) -0.0071(15)
C17 0.0245(19) 0.0244(19) 0.0223(18) -0.0076(15) 0.0066(15) -0.0135(16)
C18 0.032(2) 0.0180(17) 0.0171(17) -0.0067(14) 0.0025(15) -0.0105(16)
C19 0.0228(19) 0.0201(18) 0.0196(17) -0.0079(14) -0.0010(14) -0.0042(15)
C20 0.0170(17) 0.0218(18) 0.0207(17) -0.0088(14) 0.0040(13) -0.0075(14)
C21 0.033(2) 0.0233(19) 0.0224(19) -0.0110(16) 0.0034(16) -0.0131(17)
C22 0.028(2) 0.026(2) 0.0195(17) -0.0099(15) 0.0038(15) -0.0124(17)
C23 0.030(2) 0.0253(19) 0.0188(17) -0.0105(15) 0.0076(15) -0.0146(17)
C24 0.034(2) 0.036(2) 0.0203(19) -0.0119(17) 0.0059(17) -0.017(2)
C25 0.048(3) 0.041(3) 0.0183(19) -0.0108(18) 0.0049(19) -0.024(2)
C26 0.055(3) 0.042(3) 0.023(2) -0.016(2) 0.015(2) -0.022(3)
C27 0.043(3) 0.038(3) 0.032(2) -0.017(2) 0.018(2) -0.014(2)
C28 0.033(2) 0.028(2) 0.025(2) -0.0096(17) 0.0102(17) -0.0098(18)
C29 0.0202(18) 0.0220(18) 0.0219(18) -0.0111(15) 0.0035(14) -0.0068(15)
C30 0.0206(19) 0.0231(19) 0.029(2) -0.0104(16) 0.0032(15) -0.0071(16)
C31 0.022(2) 0.028(2) 0.039(2) -0.0166(19) 0.0022(18) -0.0066(17)
C32 0.023(2) 0.037(3) 0.037(2) -0.022(2) -0.0019(18) -0.0050(19)
C33 0.031(2) 0.040(3) 0.024(2) -0.0165(19) 0.0014(17) -0.009(2)
C34 0.024(2) 0.032(2) 0.0233(19) -0.0129(17) 0.0052(16) -0.0097(17)
O1 0.086(4) 0.086(4) 0.067(4) -0.037(3) 0.018(3) -0.050(4)
C35 0.029(3) 0.042(4) 0.146(9) -0.024(5) 0.004(4) -0.006(3)
C36 0.068(5) 0.080(6) 0.061(5) -0.034(4) -0.003(4) -0.016(4)
C37 0.048(4) 0.051(4) 0.072(5) -0.032(3) 0.017(3) -0.023(3)
C38 0.050(4) 0.050(4) 0.090(6) -0.017(4) 0.003(4) -0.012(3)

loop_
_atom_type_symbol
_atom_type_description
_atom_type_scat_dispersion_real
_atom_type_scat_dispersion_imag
_atom_type_scat_source
C C 0.0033 0.0016 'International Tables Vol C Tables 4.2.6.8 and 6.1.1.4'
H H 0.0000 0.0000 'International Tables Vol C Tables 4.2.6.8 and 6.1.1.4'
Cl Cl 0.1484 0.1585 'International Tables Vol C Tables 4.2.6.8 and 6.1.1.4'
F F 0.0171 0.0103 'International Tables Vol C Tables 4.2.6.8 and 6.1.1.4'
O O 0.0106 0.0060 'International Tables Vol C Tables 4.2.6.8 and 6.1.1.4'
P P 0.1023 0.0942 'International Tables Vol C Tables 4.2.6.8 and 6.1.1.4'
Pt Pt -1.7033 8.3905 'International Tables Vol C Tables 4.2.6.8 and 6.1.1.4'
S S 0.1246 0.1234 'International Tables Vol C Tables 4.2.6.8 and 6.1.1.4'

loop_
_geom_angle_atom_site_label_1
_geom_angle_atom_site_label_2
_geom_angle_atom_site_label_3
_geom_angle
_geom_angle_site_symmetry_1
_geom_angle_site_symmetry_3
Cl2 Pt1 Cl1 87.86(4) . .
P1 Pt1 Cl1 85.78(4) . .
P1 Pt1 Cl2 167.57(4) . .
P2 Pt1 Cl1 165.26(4) 2_666 .
P2 Pt1 Cl2 90.54(4) 2_666 .
P2 Pt1 P1 98.29(4) 2_666 .
C15 S1 C14 101.6(2) . .
C18 S2 C21 98.4(2) . .
C1 P1 Pt1 114.92(15) . .
C1 P1 C7 105.27(19) . .
C1 P1 C13 102.71(19) . .
C7 P1 Pt1 118.62(14) . .
C7 P1 C13 103.48(19) . .
C13 P1 Pt1 110.12(16) . .
C22 P2 Pt1 109.76(15) . 2_666
C23 P2 Pt1 116.97(15) . 2_666
C23 P2 C22 102.4(2) . .
C23 P2 C29 110.1(2) . .
C29 P2 Pt1 113.57(13) . 2_666
C29 P2 C22 102.5(2) . .
C2 C1 P1 119.2(3) . .
C6 C1 P1 121.4(3) . .
C6 C1 C2 119.4(4) . .
C1 C2 H2 120.1 . .
C3 C2 C1 119.7(4) . .
C3 C2 H2 120.1 . .
C2 C3 H3 119.8 . .
C4 C3 C2 120.4(4) . .
C4 C3 H3 119.8 . .
C3 C4 H4 120.0 . .
C3 C4 C5 120.1(4) . .
C5 C4 H4 120.0 . .
C4 C5 H5 120.0 . .
C6 C5 C4 120.0(5) . .
C6 C5 H5 120.0 . .
C1 C6 H6 119.8 . .
C5 C6 C1 120.5(4) . .
C5 C6 H6 119.8 . .
C8 C7 P1 122.7(3) . .
C8 C7 C12 119.5(4) . .
C12 C7 P1 117.8(3) . .
C7 C8 H8 120.1 . .
C7 C8 C9 119.8(5) . .
C9 C8 H8 120.1 . .
C8 C9 H9 120.0 . .
C10 C9 C8 119.9(5) . .
C10 C9 H9 120.0 . .
C9 C10 H10 119.8 . .
C11 C10 C9 120.4(4) . .
C11 C10 H10 119.8 . .
C10 C11 H11 120.2 . .
C10 C11 C12 119.6(5) . .
C12 C11 H11 120.2 . .
C7 C12 H12 119.7 . .
C11 C12 C7 120.7(5) . .
C11 C12 H12 119.7 . .
P1 C13 H13A 107.6 . .
P1 C13 H13B 107.6 . .
H13A C13 H13B 107.1 . .
C14 C13 P1 118.7(3) . .
C14 C13 H13A 107.6 . .
C14 C13 H13B 107.6 . .
S1 C14 H14A 109.4 . .
S1 C14 H14B 109.4 . .
C13 C14 S1 111.2(3) . .
C13 C14 H14A 109.4 . .
C13 C14 H14B 109.4 . .
H14A C14 H14B 108.0 . .
C16 C15 S1 124.5(3) . .
C16 C15 C20 115.6(4) . .
C20 C15 S1 119.6(3) . .
F1 C16 C15 120.5(4) . .
F1 C16 C17 117.3(4) . .
C17 C16 C15 122.2(4) . .
F2 C17 C16 117.7(4) . .
F2 C17 C18 120.0(4) . .
C18 C17 C16 122.3(4) . .
C17 C18 S2 122.0(3) . .
C17 C18 C19 115.9(4) . .
C19 C18 S2 122.0(3) . .
F3 C19 C18 120.3(4) . .
F3 C19 C20 117.7(4) . .
C20 C19 C18 122.0(4) . .
F4 C20 C15 119.9(4) . .
F4 C20 C19 118.2(4) . .
C19 C20 C15 121.9(4) . .
S2 C21 H21A 109.3 . .
S2 C21 H21B 109.3 . .
H21A C21 H21B 108.0 . .
C22 C21 S2 111.6(3) . .
C22 C21 H21A 109.3 . .
C22 C21 H21B 109.3 . .
P2 C22 H22A 108.6 . .
P2 C22 H22B 108.6 . .
C21 C22 P2 114.6(3) . .
C21 C22 H22A 108.6 . .
C21 C22 H22B 108.6 . .
H22A C22 H22B 107.6 . .
C24 C23 P2 117.6(3) . .
C24 C23 C28 119.0(4) . .
C28 C23 P2 123.3(3) . .
C23 C24 H24 119.7 . .
C23 C24 C25 120.6(5) . .
C25 C24 H24 119.7 . .
C24 C25 H25 120.2 . .
C26 C25 C24 119.7(5) . .
C26 C25 H25 120.2 . .
C25 C26 H26 120.0 . .
C27 C26 C25 120.1(4) . .
C27 C26 H26 120.0 . .
C26 C27 H27 119.4 . .
C26 C27 C28 121.2(5) . .
C28 C27 H27 119.4 . .
C23 C28 H28 120.2 . .
C27 C28 C23 119.5(5) . .
C27 C28 H28 120.2 . .
C30 C29 P2 124.4(3) . .
C30 C29 C34 118.6(4) . .
C34 C29 P2 117.0(3) . .
C29 C30 H30 120.1 . .
C31 C30 C29 119.9(4) . .
C31 C30 H30 120.1 . .
C30 C31 H31 119.7 . .
C32 C31 C30 120.5(5) . .
C32 C31 H31 119.7 . .
C31 C32 H32 120.1 . .
C33 C32 C31 119.9(4) . .
C33 C32 H32 120.1 . .
C32 C33 H33 120.0 . .
C34 C33 C32 119.9(5) . .
C34 C33 H33 120.0 . .
C29 C34 H34 119.4 . .
C33 C34 C29 121.1(5) . .
C33 C34 H34 119.4 . .
C37 O1 C36 113.1(6) . .
H35A C35 H35B 109.5 . .
H35A C35 H35C 109.5 . .
H35B C35 H35C 109.5 . .
C36 C35 H35A 109.5 . .
C36 C35 H35B 109.5 . .
C36 C35 H35C 109.5 . .
O1 C36 H36A 109.1 . .
O1 C36 H36B 109.1 . .
C35 C36 O1 112.4(8) . .
C35 C36 H36A 109.1 . .
C35 C36 H36B 109.1 . .
H36A C36 H36B 107.9 . .
O1 C37 H37A 109.9 . .
O1 C37 H37B 109.9 . .
O1 C37 C38 108.8(7) . .
H37A C37 H37B 108.3 . .
C38 C37 H37A 109.9 . .
C38 C37 H37B 109.9 . .
C37 C38 H38A 109.5 . .
C37 C38 H38B 109.5 . .
C37 C38 H38C 109.5 . .
H38A C38 H38B 109.5 . .
H38A C38 H38C 109.5 . .
H38B C38 H38C 109.5 . .

loop_
_geom_bond_atom_site_label_1
_geom_bond_atom_site_label_2
_geom_bond_distance
_geom_bond_site_symmetry_2
Pt1 Cl1 2.3579(11) .
Pt1 Cl2 2.3543(11) .
Pt1 P1 2.2398(11) .
Pt1 P2 2.2376(11) 2_666
S1 C14 1.824(5) .
S1 C15 1.756(4) .
S2 C18 1.756(4) .
S2 C21 1.827(4) .
P1 C1 1.804(4) .
P1 C7 1.816(4) .
P1 C13 1.837(4) .
P2 Pt1 2.2376(11) 2_666
P2 C22 1.846(5) .
P2 C23 1.808(4) .
P2 C29 1.810(4) .
F1 C16 1.348(5) .
F2 C17 1.344(5) .
F3 C19 1.337(5) .
F4 C20 1.337(5) .
C1 C2 1.397(6) .
C1 C6 1.387(6) .
C2 H2 0.9500 .
C2 C3 1.392(6) .
C3 H3 0.9500 .
C3 C4 1.377(7) .
C4 H4 0.9500 .
C4 C5 1.387(7) .
C5 H5 0.9500 .
C5 C6 1.386(6) .
C6 H6 0.9500 .
C7 C8 1.378(6) .
C7 C12 1.388(6) .
C8 H8 0.9500 .
C8 C9 1.397(6) .
C9 H9 0.9500 .
C9 C10 1.380(8) .
C10 H10 0.9500 .
C10 C11 1.375(8) .
C11 H11 0.9500 .
C11 C12 1.384(6) .
C12 H12 0.9500 .
C13 H13A 0.9900 .
C13 H13B 0.9900 .
C13 C14 1.528(6) .
C14 H14A 0.9900 .
C14 H14B 0.9900 .
C15 C16 1.385(6) .
C15 C20 1.390(6) .
C16 C17 1.376(6) .
C17 C18 1.375(6) .
C18 C19 1.388(6) .
C19 C20 1.379(6) .
C21 H21A 0.9900 .
C21 H21B 0.9900 .
C21 C22 1.524(6) .
C22 H22A 0.9900 .
C22 H22B 0.9900 .
C23 C24 1.390(6) .
C23 C28 1.396(6) .
C24 H24 0.9500 .
C24 C25 1.394(6) .
C25 H25 0.9500 .
C25 C26 1.378(8) .
C26 H26 0.9500 .
C26 C27 1.366(8) .
C27 H27 0.9500 .
C27 C28 1.389(6) .
C28 H28 0.9500 .
C29 C30 1.392(6) .
C29 C34 1.395(6) .
C30 H30 0.9500 .
C30 C31 1.387(6) .
C31 H31 0.9500 .
C31 C32 1.382(7) .
C32 H32 0.9500 .
C32 C33 1.377(8) .
C33 H33 0.9500 .
C33 C34 1.374(7) .
C34 H34 0.9500 .
O1 C36 1.498(10) .
O1 C37 1.432(9) .
C35 H35A 0.9800 .
C35 H35B 0.9800 .
C35 H35C 0.9800 .
C35 C36 1.462(12) .
C36 H36A 0.9900 .
C36 H36B 0.9900 .
C37 H37A 0.9900 .
C37 H37B 0.9900 .
C37 C38 1.439(11) .
C38 H38A 0.9800 .
C38 H38B 0.9800 .
C38 H38C 0.9800 .

loop_
_geom_torsion_atom_site_label_1
_geom_torsion_atom_site_label_2
_geom_torsion_atom_site_label_3
_geom_torsion_atom_site_label_4
_geom_torsion
_geom_torsion_site_symmetry_1
Pt1 P1 C1 C2 13.4(4) .
Pt1 P1 C1 C6 -167.6(3) .
Pt1 P1 C7 C8 -128.6(3) .
Pt1 P1 C7 C12 52.1(4) .
Pt1 P1 C13 C14 -63.8(4) .
Pt1 P2 C22 C21 162.8(3) 2_666
Pt1 P2 C23 C24 18.0(4) 2_666
Pt1 P2 C23 C28 -167.1(3) 2_666
Pt1 P2 C29 C30 113.2(3) 2_666
Pt1 P2 C29 C34 -65.4(4) 2_666
Cl1 Pt1 P1 C1 65.92(15) .
Cl1 Pt1 P1 C7 -168.32(16) .
Cl1 Pt1 P1 C13 -49.46(15) .
Cl2 Pt1 P1 C1 125.3(2) .
Cl2 Pt1 P1 C7 -108.9(2) .
Cl2 Pt1 P1 C13 10.0(2) .
S1 C15 C16 F1 -4.3(6) .
S1 C15 C16 C17 174.0(3) .
S1 C15 C20 F4 5.2(5) .
S1 C15 C20 C19 -174.2(3) .
S2 C18 C19 F3 -0.2(6) .
S2 C18 C19 C20 179.3(3) .
S2 C21 C22 P2 157.7(2) .
P1 C1 C2 C3 178.2(3) .
P1 C1 C6 C5 -177.8(4) .
P1 C7 C8 C9 -179.7(3) .
P1 C7 C12 C11 179.5(4) .
P1 C13 C14 S1 60.7(4) .
P2 Pt1 P1 C1 -99.83(15) 2_666
P2 Pt1 P1 C7 25.93(16) 2_666
P2 Pt1 P1 C13 144.79(15) 2_666
P2 C23 C24 C25 175.0(4) .
P2 C23 C28 C27 -174.7(4) .
P2 C29 C30 C31 -178.7(3) .
P2 C29 C34 C33 178.4(4) .
F1 C16 C17 F2 -0.1(6) .
F1 C16 C17 C18 177.7(4) .
F2 C17 C18 S2 -1.4(6) .
F2 C17 C18 C19 178.5(4) .
F3 C19 C20 F4 0.4(6) .
F3 C19 C20 C15 179.8(4) .
C1 P1 C7 C8 1.7(4) .
C1 P1 C7 C12 -177.7(3) .
C1 P1 C13 C14 173.3(3) .
C1 C2 C3 C4 0.2(7) .
C2 C1 C6 C5 1.1(7) .
C2 C3 C4 C5 0.0(7) .
C3 C4 C5 C6 0.3(7) .
C4 C5 C6 C1 -0.9(7) .
C6 C1 C2 C3 -0.8(6) .
C7 P1 C1 C2 -119.0(3) .
C7 P1 C1 C6 60.0(4) .
C7 P1 C13 C14 64.0(4) .
C7 C8 C9 C10 -0.2(7) .
C8 C7 C12 C11 0.1(7) .
C8 C9 C10 C11 1.1(7) .
C9 C10 C11 C12 -1.3(7) .
C10 C11 C12 C7 0.8(7) .
C12 C7 C8 C9 -0.3(6) .
C13 P1 C1 C2 133.0(3) .
C13 P1 C1 C6 -48.1(4) .
C13 P1 C7 C8 109.2(4) .
C13 P1 C7 C12 -70.2(4) .
C14 S1 C15 C16 55.5(4) .
C14 S1 C15 C20 -131.1(4) .
C15 S1 C14 C13 -177.7(3) .
C15 C16 C17 F2 -178.4(4) .
C15 C16 C17 C18 -0.6(7) .
C16 C15 C20 F4 179.2(4) .
C16 C15 C20 C19 -0.2(6) .
C16 C17 C18 S2 -179.2(3) .
C16 C17 C18 C19 0.7(6) .
C17 C18 C19 F3 179.9(4) .
C17 C18 C19 C20 -0.6(6) .
C18 S2 C21 C22 -72.7(3) .
C18 C19 C20 F4 -179.0(4) .
C18 C19 C20 C15 0.4(7) .
C20 C15 C16 F1 -178.0(4) .
C20 C15 C16 C17 0.3(6) .
C21 S2 C18 C17 111.4(4) .
C21 S2 C18 C19 -68.5(4) .
C22 P2 C23 C24 -102.0(4) .
C22 P2 C23 C28 72.9(4) .
C22 P2 C29 C30 -128.5(4) .
C22 P2 C29 C34 52.9(4) .
C23 P2 C22 C21 -72.3(3) .
C23 P2 C29 C30 -20.2(4) .
C23 P2 C29 C34 161.3(3) .
C23 C24 C25 C26 0.0(8) .
C24 C23 C28 C27 0.1(7) .
C24 C25 C26 C27 0.0(9) .
C25 C26 C27 C28 0.1(9) .
C26 C27 C28 C23 -0.1(8) .
C28 C23 C24 C25 -0.1(7) .
C29 P2 C22 C21 41.9(3) .
C29 P2 C23 C24 149.6(4) .
C29 P2 C23 C28 -35.5(5) .
C29 C30 C31 C32 0.2(7) .
C30 C29 C34 C33 -0.3(7) .
C30 C31 C32 C33 0.3(7) .
C31 C32 C33 C34 -0.8(7) .
C32 C33 C34 C29 0.8(7) .
C34 C29 C30 C31 -0.2(6) .
C36 O1 C37 C38 174.0(6) .
C37 O1 C36 C35 156.5(7) .
